data_7235613
loop_
_publ_author_name
'Naveen, Naveen'
'Babu, Srinivasarao Arulananda'
'Kaur, Gurpreet'
'Aslam, Nayyar Ahmad'
'Karanam, Maheswararao'

_publ_section_title
;
 Glaser--Eglinton--Hay sp--sp coupling and macrocyclization: construction
 of a new class of polyether macrocycles having a 1,3-diyne unit
;
_journal_issue 36
_journal_name_full 'RSC Adv.'
_journal_page_first 18904
_journal_paper_doi 10.1039/C4RA02174F
_journal_volume 4
_journal_year 2014
_chemical_formula_sum 'C24 H22 O4'
_chemical_formula_weight 374.41
_space_group_IT_number 14
_space_group_name_Hall '-P 2ybc'
_space_group_name_H-M_alt 'P 1 21/c 1'
_symmetry_cell_setting monoclinic
_symmetry_Int_Tables_number 14
_symmetry_space_group_name_Hall '-P 2ybc'
_symmetry_space_group_name_H-M 'P 1 21/c 1'
_atom_sites_solution_hydrogens geom
_audit_creation_date 2014-03-06T15:44:54-00:00
_audit_creation_method 'WinGX routine CIF_UPDATE'
_cell_angle_alpha 90
_cell_angle_beta 108.380(10)
_cell_angle_gamma 90
_cell_formula_units_Z 4
_cell_length_a 8.903(4)
_cell_length_b 23.110(10)
_cell_length_c 10.380(5)
_cell_measurement_temperature 298(2)
_cell_volume 2026.7(16)
_computing_structure_refinement 'SHELXL-2013 (Sheldrick, 2013)'
_diffrn_ambient_temperature 298(2)
_diffrn_measured_fraction_theta_full 1
_diffrn_measured_fraction_theta_max 0.999
_diffrn_radiation_type MoK\a
_diffrn_radiation_wavelength 0.71073
_diffrn_reflns_av_R_equivalents 0.0538
_diffrn_reflns_Laue_measured_fraction_full 1
_diffrn_reflns_Laue_measured_fraction_max 0.999
_diffrn_reflns_limit_h_max 10
_diffrn_reflns_limit_h_min -10
_diffrn_reflns_limit_k_max 17
_diffrn_reflns_limit_k_min -27
_diffrn_reflns_limit_l_max 12
_diffrn_reflns_limit_l_min -9
_diffrn_reflns_number 9134
_diffrn_reflns_point_group_measured_fraction_full 1
_diffrn_reflns_point_group_measured_fraction_max 0.999
_diffrn_reflns_theta_full 25
_diffrn_reflns_theta_max 25.198
_diffrn_reflns_theta_min 1.762
_exptl_absorpt_coefficient_mu 0.083
_exptl_absorpt_correction_T_max 0.7452
_exptl_absorpt_correction_T_min 0.6377
_exptl_absorpt_correction_type multi-scan
_exptl_absorpt_process_details
;
        SADABS-2008/1 (Bruker,2008) was used for absorption correction.
        wR2(int) was 0.0800 before and 0.0695 after correction.
        The Ratio of minimum to maximum transmission is 0.8557.
        The \l/2 correction factor is 0.0015.
;
_exptl_crystal_colour 'clear light colourless'
_exptl_crystal_density_diffrn 1.227
_exptl_crystal_F_000 792
_exptl_crystal_size_max 0.3
_exptl_crystal_size_mid 0.2
_exptl_crystal_size_min 0.2
_refine_diff_density_max 0.181
_refine_diff_density_min -0.148
_refine_diff_density_rms 0.04
_refine_ls_extinction_coef 0.0102(16)
_refine_ls_extinction_expression Fc^*^=kFc[1+0.001xFc^2^\l^3^/sin(2\q)]^-1/4^
_refine_ls_extinction_method SHELXL
_refine_ls_goodness_of_fit_ref 1.015
_refine_ls_hydrogen_treatment constr
_refine_ls_matrix_type full
_refine_ls_number_parameters 254
_refine_ls_number_reflns 3649
_refine_ls_number_restraints 0
_refine_ls_restrained_S_all 1.015
_refine_ls_R_factor_all 0.0773
_refine_ls_R_factor_gt 0.0464
_refine_ls_shift/su_max 0.001
_refine_ls_shift/su_mean 0
_refine_ls_structure_factor_coef Fsqd
_refine_ls_weighting_details 'w=1/[\s^2^(Fo^2^)+(0.0566P)^2^] where P=(Fo^2^+2Fc^2^)/3'
_refine_ls_weighting_scheme calc
_refine_ls_wR_factor_gt 0.1127
_refine_ls_wR_factor_ref 0.1309
_reflns_number_gt 2387
_reflns_number_total 3649
_reflns_threshold_expression 'I > 2\s(I)'
_cod_data_source_file c4ra02174f2.cif
_cod_data_source_block nm1135a1_0m
_cod_original_sg_symbol_H-M 'P 21/c'
_cod_database_code 7235613

loop_
_symmetry_equiv_pos_as_xyz
'x, y, z'
'-x, y+1/2, -z+1/2'
'-x, -y, -z'
'x, -y-1/2, z-1/2'

loop_
_atom_site_label
_atom_site_type_symbol
_atom_site_fract_x
_atom_site_fract_y
_atom_site_fract_z
_atom_site_U_iso_or_equiv
_atom_site_adp_type
_atom_site_occupancy
_atom_site_calc_flag
O1 O -0.31031(14) 0.56711(5) 0.69232(13) 0.0574(4) Uani 1 d
O2 O -0.00970(15) 0.55703(6) 0.07259(13) 0.0638(4) Uani 1 d
O3 O 0.24876(14) 0.63747(6) 0.38574(12) 0.0579(4) Uani 1 d
O4 O 0.04345(14) 0.68432(5) 0.74587(12) 0.0561(4) Uani 1 d
C1 C -0.2895(2) 0.51031(8) 0.6492(2) 0.0605(5) Uani 1 d
H1A H -0.382 0.4873 0.6453 0.073 Uiso 1 calc
H1B H -0.1988 0.4927 0.7154 0.073 Uiso 1 calc
C2 C -0.2657(2) 0.50930(8) 0.5167(2) 0.0599(5) Uani 1 d
C3 C -0.2420(2) 0.51185(8) 0.4113(2) 0.0635(6) Uani 1 d
C4 C -0.2158(2) 0.51753(9) 0.2878(2) 0.0654(6) Uani 1 d
C5 C -0.1935(2) 0.52605(9) 0.1829(2) 0.0639(6) Uani 1 d
C6 C -0.1669(2) 0.53948(9) 0.0549(2) 0.0653(6) Uani 1 d
H6A H -0.1908 0.5056 -0.0031 0.078 Uiso 1 calc
H6B H -0.2387 0.5701 0.0095 0.078 Uiso 1 calc
C7 C 0.0304(2) 0.61099(8) 0.13900(19) 0.0565(5) Uani 1 d
H7A H 0.0148 0.6098 0.2273 0.068 Uiso 1 calc
H7B H -0.0359 0.6414 0.0857 0.068 Uiso 1 calc
C8 C 0.1998(2) 0.62251(7) 0.1545(2) 0.0514(5) Uani 1 d
C9 C 0.2525(3) 0.62029(9) 0.0440(2) 0.0677(6) Uani 1 d
H9 H 0.1807 0.6129 -0.0413 0.081 Uiso 1 calc
C10 C 0.4089(3) 0.62869(11) 0.0566(3) 0.0842(7) Uani 1 d
H10 H 0.4424 0.6274 -0.0196 0.101 Uiso 1 calc
C11 C 0.5153(3) 0.63901(10) 0.1816(3) 0.0789(7) Uani 1 d
H11 H 0.6216 0.6445 0.1905 0.095 Uiso 1 calc
C12 C 0.4660(2) 0.64133(9) 0.2937(2) 0.0650(6) Uani 1 d
H12 H 0.5391 0.6479 0.3788 0.078 Uiso 1 calc
C13 C 0.3093(2) 0.63398(7) 0.2810(2) 0.0498(5) Uani 1 d
C14 C 0.3539(2) 0.64752(8) 0.51959(18) 0.0586(5) Uani 1 d
H14A H 0.4228 0.6801 0.5199 0.07 Uiso 1 calc
H14B H 0.4189 0.6136 0.5528 0.07 Uiso 1 calc
C15 C 0.2537(2) 0.65996(8) 0.60533(18) 0.0546(5) Uani 1 d
H15 H 0.1826 0.6318 0.6134 0.066 Uiso 1 calc
C16 C 0.2597(2) 0.70842(8) 0.67023(19) 0.0581(5) Uani 1 d
H16 H 0.3363 0.7347 0.6642 0.07 Uiso 1 calc
C17 C 0.1600(2) 0.72666(8) 0.7521(2) 0.0608(5) Uani 1 d
H17A H 0.2253 0.7322 0.8457 0.073 Uiso 1 calc
H17B H 0.1095 0.7632 0.7183 0.073 Uiso 1 calc
C18 C -0.0717(2) 0.69779(8) 0.80154(18) 0.0503(5) Uani 1 d
C19 C -0.0743(2) 0.74747(9) 0.8739(2) 0.0629(6) Uani 1 d
H19 H 0.0056 0.7749 0.8871 0.076 Uiso 1 calc
C20 C -0.1961(3) 0.75613(10) 0.9264(2) 0.0728(6) Uani 1 d
H20 H -0.1972 0.7893 0.9769 0.087 Uiso 1 calc
C21 C -0.3155(3) 0.71674(10) 0.9053(2) 0.0707(6) Uani 1 d
H21 H -0.3986 0.7233 0.9397 0.085 Uiso 1 calc
C22 C -0.3121(2) 0.66704(9) 0.8325(2) 0.0592(5) Uani 1 d
H22 H -0.3938 0.6403 0.8177 0.071 Uiso 1 calc
C23 C -0.1898(2) 0.65648(8) 0.78177(17) 0.0489(5) Uani 1 d
C24 C -0.1750(2) 0.60170(8) 0.71032(19) 0.0536(5) Uani 1 d
H24A H -0.1633 0.6107 0.6227 0.064 Uiso 1 calc
H24B H -0.0815 0.5807 0.7632 0.064 Uiso 1 calc

loop_
_atom_site_aniso_label
_atom_site_aniso_U_11
_atom_site_aniso_U_22
_atom_site_aniso_U_33
_atom_site_aniso_U_23
_atom_site_aniso_U_13
_atom_site_aniso_U_12
O1 0.0544(8) 0.0498(8) 0.0678(9) -0.0007(6) 0.0188(7) -0.0084(6)
O2 0.0633(9) 0.0629(9) 0.0686(10) -0.0141(7) 0.0256(7) -0.0053(7)
O3 0.0498(8) 0.0707(9) 0.0500(8) -0.0028(6) 0.0110(6) -0.0041(6)
O4 0.0612(8) 0.0449(8) 0.0643(9) -0.0086(6) 0.0230(7) -0.0126(6)
C1 0.0685(13) 0.0462(12) 0.0661(14) 0.0004(10) 0.0201(11) -0.0093(10)
C2 0.0640(13) 0.0506(12) 0.0636(14) -0.0016(10) 0.0178(11) -0.0121(9)
C3 0.0713(14) 0.0509(13) 0.0681(15) 0.0000(11) 0.0219(12) -0.0072(10)
C4 0.0685(14) 0.0602(14) 0.0670(15) -0.0019(11) 0.0208(12) -0.0052(10)
C5 0.0642(14) 0.0588(13) 0.0675(15) -0.0035(11) 0.0191(11) -0.0004(10)
C6 0.0651(14) 0.0700(14) 0.0610(14) -0.0061(11) 0.0203(11) -0.0065(11)
C7 0.0599(13) 0.0548(12) 0.0508(11) -0.0052(9) 0.0118(9) 0.0054(9)
C8 0.0545(12) 0.0421(11) 0.0571(12) 0.0058(9) 0.0167(10) 0.0056(8)
C9 0.0745(16) 0.0728(15) 0.0599(14) 0.0029(11) 0.0268(11) 0.0058(11)
C10 0.0892(19) 0.0918(18) 0.0869(19) 0.0025(14) 0.0498(16) 0.0011(14)
C11 0.0648(15) 0.0807(17) 0.102(2) -0.0034(14) 0.0419(15) 0.0010(12)
C12 0.0542(13) 0.0624(14) 0.0767(15) -0.0025(11) 0.0182(11) 0.0011(10)
C13 0.0530(12) 0.0394(10) 0.0593(12) 0.0045(9) 0.0208(10) 0.0039(8)
C14 0.0515(11) 0.0607(13) 0.0554(12) -0.0016(10) 0.0051(10) -0.0036(9)
C15 0.0528(12) 0.0547(12) 0.0511(12) 0.0014(10) 0.0086(9) -0.0069(9)
C16 0.0523(12) 0.0565(13) 0.0619(13) -0.0014(10) 0.0130(10) -0.0111(9)
C17 0.0634(13) 0.0482(12) 0.0684(13) -0.0091(10) 0.0173(11) -0.0145(10)
C18 0.0534(11) 0.0471(11) 0.0469(11) 0.0007(9) 0.0108(9) 0.0024(9)
C19 0.0626(13) 0.0544(13) 0.0653(14) -0.0084(10) 0.0108(11) -0.0031(10)
C20 0.0704(14) 0.0658(15) 0.0755(16) -0.0173(11) 0.0134(12) 0.0105(12)
C21 0.0646(14) 0.0768(16) 0.0722(15) -0.0065(12) 0.0238(12) 0.0147(12)
C22 0.0513(12) 0.0625(13) 0.0605(13) 0.0027(10) 0.0128(10) 0.0020(9)
C23 0.0517(11) 0.0488(11) 0.0421(10) 0.0039(8) 0.0091(9) 0.0007(9)
C24 0.0533(11) 0.0499(11) 0.0574(12) -0.0035(9) 0.0171(9) -0.0104(9)

loop_
_atom_type_symbol
_atom_type_description
_atom_type_scat_dispersion_real
_atom_type_scat_dispersion_imag
_atom_type_scat_source
C C 0.0033 0.0016 'International Tables Vol C Tables 4.2.6.8 and 6.1.1.4'
H H 0 0 'International Tables Vol C Tables 4.2.6.8 and 6.1.1.4'
O O 0.0106 0.006 'International Tables Vol C Tables 4.2.6.8 and 6.1.1.4'

loop_
_geom_angle_atom_site_label_1
_geom_angle_atom_site_label_2
_geom_angle_atom_site_label_3
_geom_angle
C24 O1 C1 112.07(14)
C6 O2 C7 113.81(14)
C13 O3 C14 118.95(15)
C18 O4 C17 117.55(14)
O1 C1 C2 112.68(15)
O1 C1 H1A 109.1
C2 C1 H1A 109.1
O1 C1 H1B 109.1
C2 C1 H1B 109.1
H1A C1 H1B 107.8
C3 C2 C1 175.8(2)
C2 C3 C4 177.4(2)
C5 C4 C3 175.9(2)
C4 C5 C6 177.2(2)
O2 C6 C5 112.47(17)
O2 C6 H6A 109.1
C5 C6 H6A 109.1
O2 C6 H6B 109.1
C5 C6 H6B 109.1
H6A C6 H6B 107.8
O2 C7 C8 107.53(15)
O2 C7 H7A 110.2
C8 C7 H7A 110.2
O2 C7 H7B 110.2
C8 C7 H7B 110.2
H7A C7 H7B 108.5
C9 C8 C13 118.27(19)
C9 C8 C7 120.39(18)
C13 C8 C7 121.32(17)
C8 C9 C10 121.4(2)
C8 C9 H9 119.3
C10 C9 H9 119.3
C11 C10 C9 119.7(2)
C11 C10 H10 120.2
C9 C10 H10 120.2
C10 C11 C12 120.2(2)
C10 C11 H11 119.9
C12 C11 H11 119.9
C11 C12 C13 120.2(2)
C11 C12 H12 119.9
C13 C12 H12 119.9
O3 C13 C12 124.34(18)
O3 C13 C8 115.44(17)
C12 C13 C8 120.21(19)
O3 C14 C15 106.44(15)
O3 C14 H14A 110.4
C15 C14 H14A 110.4
O3 C14 H14B 110.4
C15 C14 H14B 110.4
H14A C14 H14B 108.6
C16 C15 C14 123.17(18)
C16 C15 H15 118.4
C14 C15 H15 118.4
C15 C16 C17 127.78(18)
C15 C16 H16 116.1
C17 C16 H16 116.1
O4 C17 C16 110.07(15)
O4 C17 H17A 109.6
C16 C17 H17A 109.6
O4 C17 H17B 109.6
C16 C17 H17B 109.6
H17A C17 H17B 108.2
O4 C18 C19 124.51(18)
O4 C18 C23 114.64(16)
C19 C18 C23 120.85(19)
C20 C19 C18 119.3(2)
C20 C19 H19 120.3
C18 C19 H19 120.3
C21 C20 C19 120.8(2)
C21 C20 H20 119.6
C19 C20 H20 119.6
C20 C21 C22 119.5(2)
C20 C21 H21 120.2
C22 C21 H21 120.2
C23 C22 C21 121.0(2)
C23 C22 H22 119.5
C21 C22 H22 119.5
C22 C23 C18 118.48(18)
C22 C23 C24 123.10(17)
C18 C23 C24 118.39(17)
O1 C24 C23 109.94(16)
O1 C24 H24A 109.7
C23 C24 H24A 109.7
O1 C24 H24B 109.7
C23 C24 H24B 109.7
H24A C24 H24B 108.2

loop_
_geom_bond_atom_site_label_1
_geom_bond_atom_site_label_2
_geom_bond_distance
O1 C24 1.409(2)
O1 C1 1.418(2)
O2 C6 1.413(2)
O2 C7 1.415(2)
O3 C13 1.360(2)
O3 C14 1.428(2)
O4 C18 1.362(2)
O4 C17 1.413(2)
C1 C2 1.456(3)
C1 H1A 0.97
C1 H1B 0.97
C2 C3 1.179(3)
C3 C4 1.379(3)
C4 C5 1.185(3)
C5 C6 1.454(3)
C6 H6A 0.97
C6 H6B 0.97
C7 C8 1.490(3)
C7 H7A 0.97
C7 H7B 0.97
C8 C9 1.370(3)
C8 C13 1.392(3)
C9 C10 1.371(3)
C9 H9 0.93
C10 C11 1.364(3)
C10 H10 0.93
C11 C12 1.368(3)
C11 H11 0.93
C12 C13 1.370(3)
C12 H12 0.93
C14 C15 1.474(3)
C14 H14A 0.97
C14 H14B 0.97
C15 C16 1.299(3)
C15 H15 0.93
C16 C17 1.471(3)
C16 H16 0.93
C17 H17A 0.97
C17 H17B 0.97
C18 C19 1.376(3)
C18 C23 1.387(2)
C19 C20 1.373(3)
C19 H19 0.93
C20 C21 1.364(3)
C20 H20 0.93
C21 C22 1.380(3)
C21 H21 0.93
C22 C23 1.373(3)
C22 H22 0.93
C23 C24 1.494(3)
C24 H24A 0.97
C24 H24B 0.97

loop_
_geom_torsion_atom_site_label_1
_geom_torsion_atom_site_label_2
_geom_torsion_atom_site_label_3
_geom_torsion_atom_site_label_4
_geom_torsion
C24 O1 C1 C2 -63.3(2)
C7 O2 C6 C5 -67.6(2)
C6 O2 C7 C8 178.04(15)
O2 C7 C8 C9 53.2(2)
O2 C7 C8 C13 -124.79(17)
C13 C8 C9 C10 0.4(3)
C7 C8 C9 C10 -177.64(19)
C8 C9 C10 C11 0.6(3)
C9 C10 C11 C12 -0.4(4)
C10 C11 C12 C13 -0.8(3)
C14 O3 C13 C12 -2.2(3)
C14 O3 C13 C8 178.27(16)
C11 C12 C13 O3 -177.72(18)
C11 C12 C13 C8 1.8(3)
C9 C8 C13 O3 177.96(16)
C7 C8 C13 O3 -4.0(2)
C9 C8 C13 C12 -1.6(3)
C7 C8 C13 C12 176.45(17)
C13 O3 C14 C15 169.65(15)
O3 C14 C15 C16 -119.63(19)
C14 C15 C16 C17 176.40(18)
C18 O4 C17 C16 -171.61(15)
C15 C16 C17 O4 -3.5(3)
C17 O4 C18 C19 -6.1(3)
C17 O4 C18 C23 174.71(15)
O4 C18 C19 C20 -179.43(17)
C23 C18 C19 C20 -0.3(3)
C18 C19 C20 C21 -1.3(3)
C19 C20 C21 C22 1.3(3)
C20 C21 C22 C23 0.4(3)
C21 C22 C23 C18 -2.0(3)
C21 C22 C23 C24 175.87(18)
O4 C18 C23 C22 -178.87(16)
C19 C18 C23 C22 1.9(3)
O4 C18 C23 C24 3.2(2)
C19 C18 C23 C24 -176.02(17)
C1 O1 C24 C23 -168.61(15)
C22 C23 C24 O1 5.9(3)
C18 C23 C24 O1 -176.23(15)
